data_2001718
loop_
_publ_author_name
'Portalone, G.'
'Cassetta, A.'
'Pagani Zecchini, G.'
'Torrini, I.'

_publ_section_title
;
 (3<i>R</i>,5<i>R</i>)-Tetrahydro-2<i>H</i>-1,4-thiazine-3,5-dicarboxylic
 acid monohydrate
;
_journal_issue 5
_journal_name_full 'Acta Crystallographica Section C'
_journal_page_first 976
_journal_page_last 978
_journal_paper_doi 10.1107/S0108270192011181
_journal_volume 49
_journal_year 1993
_chemical_formula_sum 'C6 H11 N O5 S'
_chemical_formula_weight 209.22
_symmetry_cell_setting orthorhombic
_symmetry_space_group_name_Hall 'P 2ac 2ab'
_symmetry_space_group_name_H-M 'P 21 21 21'
_atom_type_scat_source 'Cromer & Mann (1968)'
_cell_angle_alpha 90.0
_cell_angle_beta 90.0
_cell_angle_gamma 90.0
_cell_formula_units_Z 4
_cell_length_a 6.1040(10)
_cell_length_b 8.933(3)
_cell_length_c 16.062(3)
_cell_measurement_reflns_used 18
_cell_measurement_temperature 293
_cell_measurement_theta_max 55
_cell_measurement_theta_min 42
_cell_volume 875.8(4)
_diffrn_measurement_device 'Syntex P21'
_diffrn_measurement_method \w/2\q
_diffrn_radiation_type Cu
_diffrn_radiation_wavelength 1.54184
_diffrn_reflns_av_R_equivalents 0.043
_diffrn_reflns_limit_h_max 7
_diffrn_reflns_limit_h_min 0
_diffrn_reflns_limit_k_max 10
_diffrn_reflns_limit_k_min 0
_diffrn_reflns_limit_l_max 19
_diffrn_reflns_limit_l_min 0
_diffrn_reflns_number 2450
_diffrn_reflns_theta_max 69
_diffrn_standards_decay_% 3
_diffrn_standards_interval_count 97
_diffrn_standards_number 3
_exptl_absorpt_coefficient_mu 3.20
_exptl_crystal_colour Colourless
_exptl_crystal_density_diffrn 1.587
_exptl_crystal_density_meas 1.586
_exptl_crystal_description Tablets
_exptl_crystal_size_max 0.50
_exptl_crystal_size_mid 0.50
_exptl_crystal_size_min 0.45
_refine_diff_density_max 0.1
_refine_diff_density_min -0.1
_refine_ls_goodness_of_fit_obs 0.214
_refine_ls_hydrogen_treatment noref
_refine_ls_number_parameters 118
_refine_ls_number_reflns 940
_refine_ls_R_factor_obs 0.0511
_refine_ls_shift/esd_max 0.01
_refine_ls_structure_factor_coef F
_refine_ls_weighting_details 'w = 1/[2.592+F+0.031F^2^]'
_refine_ls_weighting_scheme calc
_refine_ls_wR_factor_obs 0.0690
_reflns_number_observed 940
_reflns_number_total 950
_reflns_observed_criterion F>3\sF
_cod_data_source_file he1003.cif
_cod_data_source_block he1003_structure_1_of_1
_cod_depositor_comments
;
The following automatic conversions were performed:

'_refine_ls_weighting_scheme' value '1/[2.592+F+0.031F^2^]' was
changed to 'calc'. New tag '_refine_ls_weighting_details' was
created. The value of the new tag was set to 'w =
1/[2.592+F+0.031F^2^]'.

Automatic conversion script
Id: cif_fix_values 3143 2015-03-26 13:38:13Z robertas 
;
_cod_original_cell_volume 875.84(2)
_cod_database_code 2001718

loop_
_atom_site_label
_atom_site_fract_x
_atom_site_fract_y
_atom_site_fract_z
S(1) .76827(18) .43809(11) .85525(6)
O(1) .1911(6) .4088(3) 1.03534(18)
O(2) .1193(6) .6498(3) 1.00879(18)
O(3) .2274(6) .5484(4) .73892(18)
O(4) .5302(5) .5968(4) .66478(16)
O(5) .9043(6) .4116(3) .64285(19)
N(4) .3835(6) .6691(3) .88055(19)
C(2) .5897(7) .4602(5) .9441(2)
C(3) .3645(7) .5166(4) .9191(2)
C(5) .5217(7) .6803(4) .8036(2)
C(6) .7556(7) .6322(5) .8227(2)
C(7) .2092(7) .5308(4) .9940(2)
C(8) .4131(7) .5997(4) .7304(2)
H(21) .6610 .5380 .9870
H(22) .5700 .3520 .9740
H(3) .2980 .4360 .8750
H(5) .5350 .7960 .7830
H(61) .8240 .7030 .8710
H(62) .8580 .6460 .7670
H(11) .1000 .4300 1.0900
H(41) .4500 .7300 .9100
H(42) .2500 .7100 .8700
H(15) .8000 .4900 .6500
H(25) 1.0200 .4500 .6700

loop_
_geom_angle_atom_site_label_1
_geom_angle_atom_site_label_2
_geom_angle_atom_site_label_3
_geom_angle
_geom_angle_publ_flag
C(6) S(1) C(2) 95.6(2) yes
S(1) C(2) C(3) 111.9(3) yes
C(2) C(3) N(4) 109.9(3) yes
C(3) N(4) C(5) 116.4(3) yes
N(4) C(5) C(6) 110.0(3) yes
C(5) C(6) S(1) 111.6(3) yes
C(2) C(3) C(7) 112.3(3) yes
N(4) C(3) C(7) 107.2(3) yes
C(3) C(7) O(1) 112.9(3) yes
C(3) C(7) O(2) 120.2(3) yes
O(1) C(7) O(2) 126.9(3) yes
C(6) C(5) C(8) 115.4(3) yes
N(4) C(5) C(8) 111.0(3) yes
C(5) C(8) O(3) 119.2(3) yes
C(5) C(8) O(4) 113.7(4) yes
O(3) C(8) O(4) 127.0(4) yes

loop_
_geom_bond_atom_site_label_1
_geom_bond_atom_site_label_2
_geom_bond_distance
_geom_bond_publ_flag
S(1) C(2) 1.807(4) yes
S(1) C(6) 1.813(4) yes
C(2) C(3) 1.518(6) yes
C(5) C(6) 1.522(6) yes
N(4) C(3) 1.501(5) yes
N(4) C(5) 1.500(4) yes
C(3) C(7) 1.536(5) yes
O(1) C(7) 1.281(5) yes
O(2) C(7) 1.219(5) yes
C(5) C(8) 1.531(5) yes
O(3) C(8) 1.230(5) yes
O(4) C(8) 1.273(5) yes
